data_4061869
_journal_name_full Organometallics
_journal_year 2003
_chemical_formula_sum 'C22 H28 N2'
_chemical_formula_weight 320.46
_space_group_IT_number 2
_symmetry_cell_setting triclinic
_symmetry_space_group_name_Hall '-P 1'
_symmetry_space_group_name_H-M 'P -1'
_cell_angle_alpha 105.707(3)
_cell_angle_beta 105.573(2)
_cell_angle_gamma 92.108(2)
_cell_formula_units_Z 4
_cell_length_a 10.9140(14)
_cell_length_b 13.8847(17)
_cell_length_c 14.0937(17)
_cell_measurement_temperature 150(2)
_cell_volume 1966.7(4)
_diffrn_ambient_temperature 150(2)
_exptl_crystal_density_diffrn 1.082
_cod_depositor_comments
;
The following automatic conversions were performed:
'_symmetry_cell_setting' value 'Triclinic' changed to 'triclinic'
according to '/home/saulius/struct/CIF-dictionaries/cif_core.dic'
dictionary named 'cif_core.dic' version 2.4.1 from 2010-06-29.

Automatic conversion script
Id: cif_fix_enum 1527 2010-12-29 10:47:43Z saulius 
;
_cod_database_code 4061869

loop_
_symmetry_equiv_pos_as_xyz
'x, y, z'
'-x, -y, -z'

loop_
_atom_site_label
_atom_site_type_symbol
_atom_site_fract_x
_atom_site_fract_y
_atom_site_fract_z
_atom_site_U_iso_or_equiv
_atom_site_adp_type
_atom_site_occupancy
_atom_site_symmetry_multiplicity
_atom_site_calc_flag
_atom_site_refinement_flags
_atom_site_disorder_assembly
_atom_site_disorder_group
N1A N 0.8243(3) 0.2883(2) 0.83524(19) 0.0364(7) Uani 1 1 d . . .
N2A N 0.8303(2) 0.4405(2) 1.07722(18) 0.0331(7) Uani 1 1 d . . .
C1A C 0.8252(3) 0.3700(2) 0.9043(2) 0.0312(8) Uani 1 1 d . . .
C2A C 0.8199(3) 0.3585(3) 1.0064(2) 0.0356(8) Uani 1 1 d . . .
C3A C 0.8308(3) 0.2895(2) 0.7357(2) 0.0333(8) Uani 1 1 d . . .
C4A C 0.9349(3) 0.3395(2) 0.7235(2) 0.0385(8) Uani 1 1 d . . .
H4AA H 1.0007 0.3775 0.7828 0.046 Uiso 1 1 calc R . .
C5A C 0.9450(3) 0.3353(2) 0.6274(3) 0.0415(9) Uani 1 1 d . . .
H5AA H 1.0171 0.3698 0.6201 0.050 Uiso 1 1 calc R . .
C6A C 0.8489(4) 0.2803(3) 0.5415(3) 0.0444(9) Uani 1 1 d . . .
H6AA H 0.8548 0.2772 0.4747 0.053 Uiso 1 1 calc R . .
C7A C 0.7451(4) 0.2301(3) 0.5520(2) 0.0475(10) Uani 1 1 d . . .
H7AA H 0.6796 0.1929 0.4921 0.057 Uiso 1 1 calc R . .
C8A C 0.7334(3) 0.2325(3) 0.6489(2) 0.0413(9) Uani 1 1 d . . .
C9A C 0.8299(3) 0.4420(2) 1.1793(2) 0.0341(8) Uani 1 1 d . A .
C10A C 0.9242(3) 0.4004(2) 1.2381(2) 0.0392(9) Uani 1 1 d . . .
H10A H 0.9862 0.3676 1.2091 0.047 Uiso 1 1 calc R . .
C11A C 0.9290(4) 0.4064(3) 1.3385(2) 0.0460(10) Uani 1 1 d . . .
H11A H 0.9939 0.3779 1.3785 0.055 Uiso 1 1 calc R . .
C12A C 0.8386(3) 0.4539(3) 1.3803(2) 0.0450(9) Uani 1 1 d . . .
H12A H 0.8399 0.4572 1.4487 0.054 Uiso 1 1 calc R . .
C13A C 0.7463(3) 0.4968(3) 1.3220(2) 0.0450(9) Uani 1 1 d . A .
H13A H 0.6846 0.5295 1.3515 0.054 Uiso 1 1 calc R . .
C14A C 0.7412(3) 0.4935(3) 1.2213(2) 0.0427(9) Uani 1 1 d D . .
C15A C 0.8280(3) 0.4737(2) 0.8921(2) 0.0403(9) Uani 1 1 d . . .
H15A H 0.8312 0.4702 0.8224 0.061 Uiso 1 1 calc R . .
H15B H 0.9040 0.5162 0.9425 0.061 Uiso 1 1 calc R . .
H15C H 0.7508 0.5028 0.9032 0.061 Uiso 1 1 calc R . .
C16A C 0.8005(4) 0.2534(3) 1.0137(2) 0.0572(11) Uani 1 1 d . . .
H16A H 0.7987 0.2563 1.0836 0.086 Uiso 1 1 calc R . .
H16B H 0.8710 0.2166 0.9981 0.086 Uiso 1 1 calc R . .
H16C H 0.7192 0.2187 0.9643 0.086 Uiso 1 1 calc R . .
C17A C 0.6214(4) 0.1736(3) 0.6602(3) 0.0564(11) Uani 1 1 d . . .
H17A H 0.6129 0.2055 0.7304 0.068 Uiso 1 1 calc R . .
C19A C 0.6498(4) 0.0674(4) 0.6545(4) 0.1053(18) Uani 1 1 d . . .
H19A H 0.7313 0.0685 0.7058 0.158 Uiso 1 1 calc R . .
H19B H 0.6557 0.0331 0.5856 0.158 Uiso 1 1 calc R . .
H19C H 0.5810 0.0313 0.6686 0.158 Uiso 1 1 calc R . .
C20A C 0.4941(4) 0.1736(4) 0.5828(4) 0.0928(16) Uani 1 1 d . . .
H20A H 0.4266 0.1342 0.5949 0.139 Uiso 1 1 calc R . .
H20B H 0.4997 0.1435 0.5129 0.139 Uiso 1 1 calc R . .
H20C H 0.4740 0.2430 0.5906 0.139 Uiso 1 1 calc R . .
C18D C 0.6519(5) 0.5556(4) 1.1660(5) 0.0573(13) Uani 0.611(4) 1 d PDU A 1
H18B H 0.6738 0.5509 1.1005 0.069 Uiso 0.611(4) 1 calc PR A 1
C21D C 0.5128(5) 0.5103(6) 1.1350(5) 0.0626(13) Uani 0.611(4) 1 d PDU A 1
H21D H 0.4577 0.5513 1.0990 0.094 Uiso 0.611(4) 1 calc PR A 1
H21E H 0.4885 0.5090 1.1968 0.094 Uiso 0.611(4) 1 calc PR A 1
H21F H 0.5026 0.4415 1.0894 0.094 Uiso 0.611(4) 1 calc PR A 1
C22D C 0.6649(6) 0.6675(5) 1.2224(4) 0.0596(14) Uani 0.611(4) 1 d PDU A 1
H22D H 0.6054 0.7008 1.1798 0.089 Uiso 0.611(4) 1 calc PR A 1
H22E H 0.7529 0.6975 1.2361 0.089 Uiso 0.611(4) 1 calc PR A 1
H22F H 0.6448 0.6761 1.2877 0.089 Uiso 0.611(4) 1 calc PR A 1
C18C C 0.6234(7) 0.5165(6) 1.1484(6) 0.0596(14) Uani 0.389(4) 1 d PDU A 2
H18A H 0.6494 0.5351 1.0923 0.072 Uiso 0.389(4) 1 calc PR A 2
C21C C 0.5214(8) 0.4258(8) 1.1001(7) 0.0623(16) Uani 0.389(4) 1 d PDU A 2
H21A H 0.5571 0.3686 1.0632 0.093 Uiso 0.389(4) 1 calc PR A 2
H21B H 0.4482 0.4423 1.0518 0.093 Uiso 0.389(4) 1 calc PR A 2
H21C H 0.4931 0.4080 1.1542 0.093 Uiso 0.389(4) 1 calc PR A 2
C22C C 0.5710(10) 0.6059(8) 1.2076(7) 0.0613(14) Uani 0.389(4) 1 d PDU A 2
H22A H 0.6384 0.6630 1.2396 0.092 Uiso 0.389(4) 1 calc PR A 2
H22B H 0.5418 0.5876 1.2611 0.092 Uiso 0.389(4) 1 calc PR A 2
H22C H 0.4988 0.6245 1.1601 0.092 Uiso 0.389(4) 1 calc PR A 2
N1B N 0.1548(2) 0.0686(2) -0.08639(18) 0.0344(7) Uani 1 1 d . . .
N2B N 0.1496(3) 0.2217(2) 0.15199(19) 0.0372(7) Uani 1 1 d . . .
C1B C 0.1604(3) 0.1508(2) -0.0168(2) 0.0329(8) Uani 1 1 d . . .
C2B C 0.1610(3) 0.1409(2) 0.0870(2) 0.0332(8) Uani 1 1 d . . .
C3B C 0.1530(3) 0.0676(2) -0.1883(2) 0.0337(8) Uani 1 1 d . . .
C4B C 0.0536(3) 0.1031(2) -0.2498(2) 0.0410(9) Uani 1 1 d . . .
H4BA H -0.0123 0.1318 -0.2231 0.049 Uiso 1 1 calc R . .
C5B C 0.0512(4) 0.0965(3) -0.3497(2) 0.0454(10) Uani 1 1 d . . .
H5BA H -0.0162 0.1210 -0.3918 0.055 Uiso 1 1 calc R . .
C6B C 0.1470(4) 0.0541(3) -0.3888(2) 0.0443(9) Uani 1 1 d . . .
H6BA H 0.1459 0.0505 -0.4573 0.053 Uiso 1 1 calc R . .
C7B C 0.2432(3) 0.0176(3) -0.3287(2) 0.0441(9) Uani 1 1 d . . .
H7BA H 0.3081 -0.0115 -0.3564 0.053 Uiso 1 1 calc R . .
C8B C 0.2480(3) 0.0221(3) -0.2267(2) 0.0386(9) Uani 1 1 d . B .
C9B C 0.1485(3) 0.2227(2) 0.2539(2) 0.0340(8) Uani 1 1 d . . .
C10B C 0.0568(3) 0.1616(2) 0.2695(2) 0.0401(9) Uani 1 1 d . . .
H10B H -0.0053 0.1167 0.2121 0.048 Uiso 1 1 calc R . .
C11B C 0.0557(4) 0.1661(3) 0.3684(3) 0.0454(10) Uani 1 1 d . . .
H11B H -0.0068 0.1243 0.3795 0.055 Uiso 1 1 calc R . .
C12B C 0.1462(4) 0.2317(3) 0.4509(3) 0.0473(10) Uani 1 1 d . . .
H12B H 0.1480 0.2338 0.5192 0.057 Uiso 1 1 calc R . .
C13B C 0.2335(3) 0.2938(3) 0.4345(2) 0.0455(9) Uani 1 1 d . . .
H13B H 0.2943 0.3391 0.4924 0.055 Uiso 1 1 calc R . .
C14B C 0.2367(3) 0.2932(3) 0.3361(2) 0.0379(8) Uani 1 1 d . . .
C15B C 0.1721(3) 0.2549(2) -0.0268(2) 0.0455(9) Uani 1 1 d . . .
H15D H 0.1709 0.2512 -0.0975 0.068 Uiso 1 1 calc R . .
H15E H 0.2528 0.2925 0.0211 0.068 Uiso 1 1 calc R . .
H15F H 0.1001 0.2892 -0.0107 0.068 Uiso 1 1 calc R . .
C16B C 0.1785(3) 0.0398(2) 0.1048(2) 0.0436(9) Uani 1 1 d . . .
H16D H 0.1766 0.0436 0.1749 0.065 Uiso 1 1 calc R . .
H16E H 0.2611 0.0203 0.0963 0.065 Uiso 1 1 calc R . .
H16F H 0.1093 -0.0103 0.0550 0.065 Uiso 1 1 calc R . .
C17B C 0.3578(3) -0.0132(3) -0.1579(2) 0.0547(11) Uani 1 1 d D . .
H17B H 0.3261 -0.0302 -0.1034 0.066 Uiso 0.864(5) 1 calc PR B 1
H17C H 0.3415 0.0009 -0.0892 0.066 Uiso 0.136(5) 1 calc PR B 2
C18B C 0.3328(3) 0.3639(3) 0.3192(2) 0.0486(10) Uani 1 1 d . . .
H18C H 0.3065 0.3603 0.2445 0.058 Uiso 1 1 calc R . .
C19F C 0.4659(4) 0.0736(4) -0.1041(3) 0.0772(17) Uani 0.864(5) 1 d PDU B 1
H19G H 0.4309 0.1342 -0.0731 0.116 Uiso 0.864(5) 1 calc PR B 1
H19H H 0.5061 0.0866 -0.1544 0.116 Uiso 0.864(5) 1 calc PR B 1
H19I H 0.5300 0.0555 -0.0501 0.116 Uiso 0.864(5) 1 calc PR B 1
C20F C 0.4069(4) -0.1065(3) -0.2137(3) 0.0836(17) Uani 0.864(5) 1 d PDU B 1
H20G H 0.3373 -0.1622 -0.2438 0.125 Uiso 0.864(5) 1 calc PR B 1
H20H H 0.4774 -0.1251 -0.1648 0.125 Uiso 0.864(5) 1 calc PR B 1
H20I H 0.4375 -0.0925 -0.2684 0.125 Uiso 0.864(5) 1 calc PR B 1
C19E C 0.5023(4) -0.0151(3) -0.1382(3) 0.081(2) Uani 0.136(5) 1 d PRDU B 2
H19D H 0.5261 -0.0776 -0.1223 0.122 Uiso 0.136(5) 1 calc PR B 2
H19E H 0.5475 0.0428 -0.0799 0.122 Uiso 0.136(5) 1 calc PR B 2
H19F H 0.5258 -0.0118 -0.1997 0.122 Uiso 0.136(5) 1 calc PR B 2
C20E C 0.328(3) -0.1270(6) -0.207(2) 0.083(3) Uani 0.136(5) 1 d PDU B 2
H20D H 0.2366 -0.1471 -0.2209 0.125 Uiso 0.136(5) 1 calc PR B 2
H20E H 0.3782 -0.1616 -0.1608 0.125 Uiso 0.136(5) 1 calc PR B 2
H20F H 0.3504 -0.1452 -0.2724 0.125 Uiso 0.136(5) 1 calc PR B 2
C21B C 0.4642(4) 0.3277(3) 0.3444(4) 0.0981(17) Uani 1 1 d . . .
H21G H 0.4589 0.2574 0.3038 0.147 Uiso 1 1 calc R . .
H21H H 0.4935 0.3329 0.4179 0.147 Uiso 1 1 calc R . .
H21I H 0.5249 0.3696 0.3277 0.147 Uiso 1 1 calc R . .
C22B C 0.3377(4) 0.4725(3) 0.3810(3) 0.0573(11) Uani 1 1 d . . .
H22G H 0.2522 0.4942 0.3636 0.086 Uiso 1 1 calc R . .
H22H H 0.3978 0.5151 0.3646 0.086 Uiso 1 1 calc R . .
H22I H 0.3662 0.4783 0.4546 0.086 Uiso 1 1 calc R . .

loop_
_atom_site_aniso_label
_atom_site_aniso_U_11
_atom_site_aniso_U_22
_atom_site_aniso_U_33
_atom_site_aniso_U_23
_atom_site_aniso_U_13
_atom_site_aniso_U_12
N1A 0.0447(18) 0.0335(17) 0.0300(15) 0.0045(13) 0.0149(13) -0.0028(13)
N2A 0.0329(16) 0.0399(18) 0.0239(14) 0.0041(13) 0.0093(12) 0.0045(13)
C1A 0.0272(19) 0.036(2) 0.0275(17) 0.0045(15) 0.0075(14) 0.0028(15)
C2A 0.034(2) 0.038(2) 0.0296(18) 0.0055(16) 0.0058(15) 0.0007(16)
C3A 0.045(2) 0.0292(19) 0.0277(17) 0.0056(15) 0.0156(16) 0.0068(16)
C4A 0.045(2) 0.031(2) 0.039(2) 0.0058(16) 0.0147(17) 0.0047(17)
C5A 0.052(2) 0.034(2) 0.047(2) 0.0117(18) 0.0283(19) 0.0023(18)
C6A 0.063(3) 0.043(2) 0.034(2) 0.0105(18) 0.0259(19) 0.011(2)
C7A 0.058(3) 0.054(2) 0.0261(18) 0.0020(17) 0.0149(17) 0.002(2)
C8A 0.049(2) 0.040(2) 0.0349(19) 0.0050(16) 0.0187(17) 0.0004(18)
C9A 0.038(2) 0.034(2) 0.0249(17) 0.0039(15) 0.0067(15) -0.0037(16)
C10A 0.045(2) 0.039(2) 0.0354(19) 0.0104(17) 0.0149(16) 0.0084(17)
C11A 0.060(3) 0.043(2) 0.035(2) 0.0145(17) 0.0107(18) 0.0100(19)
C12A 0.061(3) 0.044(2) 0.0291(19) 0.0080(17) 0.0157(18) -0.002(2)
C13A 0.043(2) 0.058(3) 0.0319(19) 0.0041(18) 0.0166(16) 0.0041(19)
C14A 0.041(2) 0.057(2) 0.0259(18) 0.0041(17) 0.0112(16) 0.0071(19)
C15A 0.050(2) 0.040(2) 0.0326(18) 0.0102(16) 0.0130(16) 0.0143(18)
C16A 0.090(3) 0.044(2) 0.034(2) 0.0060(18) 0.020(2) -0.010(2)
C17A 0.066(3) 0.061(3) 0.0299(19) -0.0002(18) 0.0097(19) -0.022(2)
C19A 0.069(3) 0.106(4) 0.167(5) 0.095(4) 0.023(3) -0.011(3)
C20A 0.051(3) 0.105(4) 0.120(4) 0.031(3) 0.025(3) -0.007(3)
C18D 0.043(2) 0.089(3) 0.041(2) 0.017(2) 0.0114(19) 0.022(2)
C21D 0.045(2) 0.094(3) 0.047(2) 0.019(2) 0.010(2) 0.019(2)
C22D 0.049(3) 0.085(3) 0.045(2) 0.020(2) 0.011(2) 0.026(2)
C18C 0.043(2) 0.092(3) 0.043(2) 0.018(2) 0.011(2) 0.020(2)
C21C 0.045(3) 0.094(4) 0.046(3) 0.019(3) 0.010(2) 0.016(3)
C22C 0.045(2) 0.091(3) 0.046(2) 0.018(2) 0.010(2) 0.023(2)
N1B 0.0400(17) 0.0334(17) 0.0286(15) 0.0076(13) 0.0090(12) 0.0072(14)
N2B 0.0491(19) 0.0317(16) 0.0294(15) 0.0026(13) 0.0160(13) 0.0023(14)
C1B 0.034(2) 0.032(2) 0.0317(18) 0.0060(16) 0.0125(15) 0.0044(16)
C2B 0.037(2) 0.0303(19) 0.0303(18) 0.0069(16) 0.0079(15) 0.0024(16)
C3B 0.041(2) 0.0293(19) 0.0276(17) 0.0025(15) 0.0109(15) 0.0007(16)
C4B 0.047(2) 0.035(2) 0.0365(19) 0.0083(17) 0.0053(17) 0.0100(17)
C5B 0.057(3) 0.037(2) 0.036(2) 0.0115(17) 0.0017(18) 0.0080(19)
C6B 0.064(3) 0.042(2) 0.0229(17) 0.0092(16) 0.0079(17) -0.0027(19)
C7B 0.054(2) 0.045(2) 0.0337(19) 0.0048(17) 0.0208(18) 0.0038(19)
C8B 0.039(2) 0.042(2) 0.0315(19) 0.0088(17) 0.0076(16) 0.0033(17)
C9B 0.042(2) 0.033(2) 0.0279(18) 0.0072(15) 0.0131(16) 0.0081(17)
C10B 0.050(2) 0.032(2) 0.035(2) 0.0033(16) 0.0151(17) 0.0038(18)
C11B 0.060(3) 0.038(2) 0.049(2) 0.0142(19) 0.031(2) 0.008(2)
C12B 0.068(3) 0.049(2) 0.033(2) 0.0136(18) 0.0230(19) 0.018(2)
C13B 0.048(2) 0.053(2) 0.0296(19) 0.0020(17) 0.0129(17) 0.001(2)
C14B 0.042(2) 0.041(2) 0.0286(18) 0.0026(16) 0.0135(15) 0.0019(17)
C15B 0.067(3) 0.034(2) 0.0335(19) 0.0046(16) 0.0175(18) -0.0045(18)
C16B 0.058(2) 0.042(2) 0.0323(18) 0.0094(16) 0.0143(17) 0.0176(19)
C17B 0.056(3) 0.079(3) 0.033(2) 0.015(2) 0.0184(19) 0.030(2)
C18B 0.053(2) 0.055(3) 0.0333(19) -0.0011(18) 0.0211(17) -0.006(2)
C19F 0.058(3) 0.117(4) 0.063(3) 0.039(3) 0.012(2) 0.032(3)
C20F 0.079(4) 0.117(4) 0.064(3) 0.032(3) 0.024(3) 0.059(3)
C19E 0.069(4) 0.117(4) 0.065(3) 0.035(3) 0.018(3) 0.045(3)
C20E 0.077(5) 0.119(5) 0.064(4) 0.033(4) 0.024(4) 0.062(4)
C21B 0.080(4) 0.057(3) 0.165(5) 0.010(3) 0.071(4) 0.010(3)
C22B 0.065(3) 0.051(3) 0.049(2) 0.012(2) 0.0092(19) -0.006(2)

loop_
_geom_bond_atom_site_label_1
_geom_bond_atom_site_label_2
_geom_bond_distance
_geom_bond_site_symmetry_2
_geom_bond_publ_flag
N1A C1A 1.277(3) . ?
N1A C3A 1.428(4) . ?
N2A C2A 1.273(4) . ?
N2A C9A 1.434(4) . ?
C1A C15A 1.497(4) . ?
C1A C2A 1.505(4) . ?
C2A C16A 1.502(4) . ?
C3A C4A 1.383(4) . ?
C3A C8A 1.403(4) . ?
C4A C5A 1.374(4) . ?
C5A C6A 1.381(4) . ?
C6A C7A 1.371(5) . ?
C7A C8A 1.396(4) . ?
C8A C17A 1.513(5) . ?
C9A C10A 1.387(4) . ?
C9A C14A 1.389(4) . ?
C10A C11A 1.382(4) . ?
C11A C12A 1.380(4) . ?
C12A C13A 1.381(4) . ?
C13A C14A 1.394(4) . ?
C14A C18C 1.519(5) . ?
C14A C18D 1.524(5) . ?
C17A C19A 1.503(6) . ?
C17A C20A 1.519(5) . ?
C18D C21D 1.522(4) . ?
C18D C22D 1.523(4) . ?
C18C C22C 1.520(4) . ?
C18C C21C 1.522(4) . ?
N1B C1B 1.275(3) . ?
N1B C3B 1.427(4) . ?
N2B C2B 1.276(3) . ?
N2B C9B 1.437(4) . ?
C1B C15B 1.493(4) . ?
C1B C2B 1.505(4) . ?
C2B C16B 1.501(4) . ?
C3B C8B 1.390(4) . ?
C3B C4B 1.392(4) . ?
C4B C5B 1.379(4) . ?
C5B C6B 1.386(4) . ?
C6B C7B 1.368(4) . ?
C7B C8B 1.408(4) . ?
C8B C17B 1.515(4) . ?
C9B C10B 1.388(4) . ?
C9B C14B 1.395(4) . ?
C10B C11B 1.382(4) . ?
C11B C12B 1.379(5) . ?
C12B C13B 1.367(5) . ?
C13B C14B 1.394(4) . ?
C14B C18B 1.519(5) . ?
C17B C20F 1.520(4) . ?
C17B C20E 1.528(4) . ?
C17B C19E 1.528(4) . ?
C17B C19F 1.529(4) . ?
C18B C22B 1.514(5) . ?
C18B C21B 1.520(5) . ?
